data_4505365
loop_
_publ_author_name
'Timofeeva, Tatiana V.'
'Kinnibrugh, Tiffany'
'Borbulevych, Oleg Ya.'
'Averkiev, Boris B.'
'Nesterov, Vladimir N.'
'Sloan, Andreanne'
'Antipin, Mikhail Yu.'

_publ_section_title
;
 Vanishing Polymorphism of
 (2E)-2-Cyano-3-[4-(Diethylamino)phenyl]prop-2-enethioamide:&#x2009; X-ray
 Structural Study and Polymorph Prediction
;
_journal_issue 6
_journal_name_full 'Crystal Growth &amp; Design'
_journal_page_first 1265
_journal_paper_doi 10.1021/cg0497647
_journal_volume 4
_journal_year 2004
_chemical_formula_moiety '4(C14 H17 N3 S) C2 H3 N'
_chemical_formula_sum 'C58 H71 N13 S4'
_chemical_formula_weight 1078.56
_chemical_name_systematic
;
 ?
;
_space_group_IT_number 15
_symmetry_cell_setting monoclinic
_symmetry_space_group_name_Hall '-C 2yc'
_symmetry_space_group_name_H-M 'C 1 2/c 1'
_atom_sites_solution_hydrogens geom
_atom_sites_solution_primary direct
_atom_sites_solution_secondary difmap
_audit_creation_method SHELXL-97
_cell_angle_alpha 90.00
_cell_angle_beta 101.19(3)
_cell_angle_gamma 90.00
_cell_formula_units_Z 4
_cell_length_a 39.370(8)
_cell_length_b 8.8800(18)
_cell_length_c 17.056(3)
_cell_measurement_reflns_used 24
_cell_measurement_temperature 298(2)
_cell_measurement_theta_max 12
_cell_measurement_theta_min 11
_cell_volume 5850(2)
_computing_cell_refinement 'Enraf-Nonius CAD4'
_computing_data_collection 'Enraf-Nonius CAD4 (Enraf-Nonuis, 1989)'
_computing_data_reduction 'Siemens SHELXTL (Sheldrick, 1994)'
_computing_molecular_graphics 'Siemens SHELXTL'
_computing_publication_material SHELXL97
_computing_structure_refinement 'SHELXL-97 (Sheldrick, 1997)'
_computing_structure_solution 'SHELXS-97 (Sheldrick, 1990)'
_diffrn_ambient_temperature 298(2)
_diffrn_measured_fraction_theta_full 0.997
_diffrn_measured_fraction_theta_max 0.997
_diffrn_measurement_device_type 'Enraf-Nonius CAD4'
_diffrn_measurement_method \q/2\q
_diffrn_radiation_monochromator graphite
_diffrn_radiation_source 'fine-focus sealed tube'
_diffrn_radiation_type MoK\a
_diffrn_radiation_wavelength 0.71073
_diffrn_reflns_av_R_equivalents 0.0501
_diffrn_reflns_av_sigmaI/netI 0.0924
_diffrn_reflns_limit_h_max 47
_diffrn_reflns_limit_h_min 0
_diffrn_reflns_limit_k_max 10
_diffrn_reflns_limit_k_min 0
_diffrn_reflns_limit_l_max 20
_diffrn_reflns_limit_l_min -20
_diffrn_reflns_number 5510
_diffrn_reflns_theta_full 25.48
_diffrn_reflns_theta_max 25.48
_diffrn_reflns_theta_min 1.05
_diffrn_standards_decay_% 3
_diffrn_standards_interval_count 97
_diffrn_standards_number 3
_exptl_absorpt_coefficient_mu 0.212
_exptl_absorpt_correction_type none
_exptl_crystal_colour orange
_exptl_crystal_density_diffrn 1.225
_exptl_crystal_density_method 'not measured'
_exptl_crystal_description plate
_exptl_crystal_F_000 2296
_exptl_crystal_size_max 0.60
_exptl_crystal_size_mid 0.40
_exptl_crystal_size_min 0.20
_refine_diff_density_max 0.390
_refine_diff_density_min -0.247
_refine_diff_density_rms 0.058
_refine_ls_extinction_method none
_refine_ls_goodness_of_fit_ref 0.991
_refine_ls_hydrogen_treatment constr
_refine_ls_matrix_type full
_refine_ls_number_parameters 344
_refine_ls_number_reflns 5427
_refine_ls_number_restraints 0
_refine_ls_restrained_S_all 0.991
_refine_ls_R_factor_all 0.1502
_refine_ls_R_factor_gt 0.0505
_refine_ls_shift/su_max 0.001
_refine_ls_shift/su_mean 0.000
_refine_ls_structure_factor_coef Fsqd
_refine_ls_weighting_details 'calc w=1/[\s^2^(Fo^2^)+(0.0760P)^2^+0.0000P] where P=(Fo^2^+2Fc^2^)/3'
_refine_ls_weighting_scheme calc
_refine_ls_wR_factor_gt 0.1192
_refine_ls_wR_factor_ref 0.1495
_reflns_number_gt 2758
_reflns_number_total 5427
_reflns_threshold_expression I>2\s(I)
_cod_data_source_file cg0497647si20040920_042539.cif
_cod_data_source_block c2c
_cod_depositor_comments
;
The following automatic conversions were performed:

'_symmetry_cell_setting' value 'Monoclinic' changed to 'monoclinic'
according to /home/saulius/struct/CIF-dictionaries/cif_core.dic
dictionary named 'cif_core.dic' version 2.4.1 from 2010-06-29.

Automatic conversion script
Id: cif_fix_values 1715 2011-07-08 13:25:40Z adriana 
;
_cod_original_sg_symbol_H-M C2/c
_cod_database_code 4505365

loop_
_symmetry_equiv_pos_as_xyz
'x, y, z'
'-x, y, -z+1/2'
'x+1/2, y+1/2, z'
'-x+1/2, y+1/2, -z+1/2'
'-x, -y, -z'
'x, -y, z-1/2'
'-x+1/2, -y+1/2, -z'
'x+1/2, -y+1/2, z-1/2'

loop_
_atom_site_label
_atom_site_type_symbol
_atom_site_fract_x
_atom_site_fract_y
_atom_site_fract_z
_atom_site_U_iso_or_equiv
_atom_site_adp_type
_atom_site_occupancy
_atom_site_symmetry_multiplicity
_atom_site_calc_flag
_atom_site_refinement_flags
S1A S 0.30718(2) 0.24176(11) 0.27208(5) 0.0479(3) Uani 1 1 d .
N1A N 0.32657(7) 0.2711(4) -0.01177(18) 0.0538(8) Uani 1 1 d .
N2A N 0.35114(7) 0.3121(3) 0.18127(16) 0.0512(8) Uani 1 1 d .
H2AA H 0.3580 0.3147 0.1363 0.061 Uiso 1 1 calc R
H2AB H 0.3637 0.3513 0.2231 0.061 Uiso 1 1 calc R
N3A N 0.18348(7) -0.2137(3) -0.13861(16) 0.0453(7) Uani 1 1 d .
C1A C 0.25282(7) 0.0150(3) 0.04175(17) 0.0339(7) Uani 1 1 d .
C2A C 0.22708(8) -0.0820(4) 0.05954(19) 0.0419(8) Uani 1 1 d .
H2AC H 0.2253 -0.0954 0.1127 0.050 Uiso 1 1 calc R
C3A C 0.20450(8) -0.1576(4) 0.00132(19) 0.0420(8) Uani 1 1 d .
H3AA H 0.1878 -0.2200 0.0159 0.050 Uiso 1 1 calc R
C4A C 0.20616(8) -0.1425(3) -0.0792(2) 0.0394(8) Uani 1 1 d .
C5A C 0.23241(8) -0.0470(4) -0.09761(19) 0.0426(8) Uani 1 1 d .
H5AA H 0.2345 -0.0351 -0.1507 0.051 Uiso 1 1 calc R
C6A C 0.25475(8) 0.0280(4) -0.03934(18) 0.0398(8) Uani 1 1 d .
H6AA H 0.2717 0.0892 -0.0537 0.048 Uiso 1 1 calc R
C7A C 0.27456(8) 0.0913(4) 0.10673(17) 0.0351(7) Uani 1 1 d .
H7AA H 0.2687 0.0734 0.1562 0.042 Uiso 1 1 calc R
C8A C 0.30202(7) 0.1846(3) 0.10969(17) 0.0319(7) Uani 1 1 d .
C9A C 0.31474(8) 0.2291(4) 0.04068(19) 0.0366(8) Uani 1 1 d .
C10A C 0.32135(8) 0.2481(3) 0.18593(17) 0.0352(7) Uani 1 1 d .
C11A C 0.15695(9) -0.3130(4) -0.1196(2) 0.0537(10) Uani 1 1 d .
H11B H 0.1664 -0.3695 -0.0717 0.064 Uiso 1 1 calc R
H11C H 0.1503 -0.3844 -0.1629 0.064 Uiso 1 1 calc R
C12A C 0.12486(9) -0.2282(5) -0.1065(3) 0.0699(12) Uani 1 1 d .
H12A H 0.1079 -0.2988 -0.0958 0.105 Uiso 1 1 calc R
H12B H 0.1155 -0.1712 -0.1535 0.105 Uiso 1 1 calc R
H12C H 0.1310 -0.1611 -0.0618 0.105 Uiso 1 1 calc R
C13A C 0.18095(9) -0.1790(4) -0.2231(2) 0.0517(9) Uani 1 1 d .
H13A H 0.1881 -0.0755 -0.2281 0.062 Uiso 1 1 calc R
H13B H 0.1569 -0.1871 -0.2498 0.062 Uiso 1 1 calc R
C14A C 0.20244(11) -0.2797(5) -0.2647(2) 0.0679(12) Uani 1 1 d .
H14B H 0.1995 -0.2508 -0.3198 0.102 Uiso 1 1 calc R
H14C H 0.1952 -0.3822 -0.2612 0.102 Uiso 1 1 calc R
H14D H 0.2264 -0.2704 -0.2397 0.102 Uiso 1 1 calc R
S1B S 0.41456(2) 0.47670(11) 0.30624(5) 0.0501(3) Uani 1 1 d .
N1B N 0.40597(8) 0.6653(4) 0.58260(19) 0.0717(11) Uani 1 1 d .
N2B N 0.37146(7) 0.5157(3) 0.40298(16) 0.0463(7) Uani 1 1 d .
H2BA H 0.3660 0.5484 0.4463 0.056 Uiso 1 1 calc R
H2BB H 0.3564 0.4689 0.3683 0.056 Uiso 1 1 calc R
N3B N 0.57131(7) 0.9541(3) 0.63860(16) 0.0447(7) Uani 1 1 d .
C1B C 0.48736(8) 0.7335(3) 0.49442(18) 0.0365(7) Uani 1 1 d .
C2B C 0.52112(8) 0.7222(4) 0.4801(2) 0.0445(8) Uani 1 1 d .
H2BC H 0.5250 0.6642 0.4372 0.053 Uiso 1 1 calc R
C3B C 0.54872(8) 0.7935(4) 0.5268(2) 0.0457(9) Uani 1 1 d .
H3BA H 0.5708 0.7806 0.5159 0.055 Uiso 1 1 calc R
C4B C 0.54420(8) 0.8859(4) 0.59123(19) 0.0384(8) Uani 1 1 d .
C5B C 0.50987(8) 0.9042(4) 0.60237(18) 0.0408(8) Uani 1 1 d .
H5BA H 0.5055 0.9691 0.6421 0.049 Uiso 1 1 calc R
C6B C 0.48295(8) 0.8299(4) 0.55692(18) 0.0400(8) Uani 1 1 d .
H6BA H 0.4608 0.8432 0.5675 0.048 Uiso 1 1 calc R
C7B C 0.46041(8) 0.6523(3) 0.44399(18) 0.0368(8) Uani 1 1 d .
H7BA H 0.4663 0.6159 0.3973 0.044 Uiso 1 1 calc R
C8B C 0.42750(8) 0.6185(3) 0.45211(18) 0.0349(7) Uani 1 1 d .
C9B C 0.41600(8) 0.6480(4) 0.5246(2) 0.0427(8) Uani 1 1 d .
C10B C 0.40321(8) 0.5375(3) 0.38965(18) 0.0358(7) Uani 1 1 d .
C11B C 0.60725(8) 0.9185(4) 0.6357(2) 0.0531(10) Uani 1 1 d .
H11A H 0.6084 0.8152 0.6179 0.064 Uiso 1 1 calc R
H11D H 0.6210 0.9253 0.6893 0.064 Uiso 1 1 calc R
C12B C 0.62302(10) 1.0190(5) 0.5817(3) 0.0752(13) Uani 1 1 d .
H12D H 0.6464 0.9879 0.5822 0.113 Uiso 1 1 calc R
H12E H 0.6229 1.1211 0.6001 0.113 Uiso 1 1 calc R
H12F H 0.6098 1.0123 0.5282 0.113 Uiso 1 1 calc R
C13B C 0.56670(9) 1.0555(4) 0.7037(2) 0.0514(9) Uani 1 1 d .
H13C H 0.5458 1.1140 0.6868 0.062 Uiso 1 1 calc R
H13D H 0.5860 1.1250 0.7145 0.062 Uiso 1 1 calc R
C14B C 0.56428(11) 0.9718(5) 0.7793(2) 0.0749(13) Uani 1 1 d .
H14A H 0.5612 1.0425 0.8199 0.112 Uiso 1 1 calc R
H14E H 0.5852 0.9158 0.7971 0.112 Uiso 1 1 calc R
H14F H 0.5449 0.9040 0.7691 0.112 Uiso 1 1 calc R
N1S N 0.5000 0.7143(8) 0.2500 0.110(2) Uani 1 2 d S
C1S C 0.5000 0.5886(9) 0.2500 0.0737(18) Uani 1 2 d S
C2S C 0.5000 0.4251(8) 0.2500 0.130(3) Uani 1 2 d S
H2SA H 0.5178 0.3891 0.2925 0.196 Uiso 0.50 1 calc PR
H2SB H 0.5043 0.3891 0.1998 0.196 Uiso 0.50 1 calc PR
H2SC H 0.4779 0.3891 0.2577 0.196 Uiso 0.50 1 calc PR

loop_
_atom_site_aniso_label
_atom_site_aniso_U_11
_atom_site_aniso_U_22
_atom_site_aniso_U_33
_atom_site_aniso_U_23
_atom_site_aniso_U_13
_atom_site_aniso_U_12
S1A 0.0488(5) 0.0587(6) 0.0382(5) -0.0077(4) 0.0134(4) -0.0023(5)
N1A 0.0502(18) 0.063(2) 0.0504(18) -0.0045(16) 0.0147(15) -0.0091(16)
N2A 0.0422(16) 0.072(2) 0.0397(16) -0.0171(15) 0.0074(13) -0.0166(16)
N3A 0.0458(16) 0.0388(17) 0.0480(17) -0.0044(14) 0.0009(13) -0.0097(14)
C1A 0.0326(17) 0.0321(18) 0.0350(18) 0.0022(15) 0.0016(13) 0.0001(15)
C2A 0.045(2) 0.042(2) 0.0382(18) 0.0076(16) 0.0060(16) -0.0015(17)
C3A 0.0387(19) 0.036(2) 0.049(2) 0.0045(16) 0.0047(16) -0.0070(16)
C4A 0.0378(18) 0.0293(18) 0.048(2) -0.0012(16) -0.0004(15) 0.0005(15)
C5A 0.046(2) 0.043(2) 0.0363(18) 0.0007(16) 0.0014(15) -0.0027(17)
C6A 0.0394(18) 0.0346(19) 0.044(2) 0.0012(16) 0.0044(15) -0.0043(16)
C7A 0.0364(18) 0.0349(19) 0.0337(17) 0.0023(15) 0.0058(14) 0.0081(15)
C8A 0.0312(16) 0.0287(17) 0.0358(17) -0.0031(14) 0.0065(13) 0.0049(14)
C9A 0.0308(17) 0.0343(19) 0.0426(19) -0.0099(16) 0.0021(15) 0.0004(15)
C10A 0.0355(17) 0.0306(18) 0.0390(18) -0.0034(15) 0.0063(14) 0.0045(15)
C11A 0.053(2) 0.045(2) 0.060(2) -0.0078(19) 0.0020(18) -0.0105(19)
C12A 0.052(2) 0.077(3) 0.078(3) -0.012(2) 0.008(2) -0.005(2)
C13A 0.052(2) 0.045(2) 0.052(2) -0.0031(18) -0.0036(18) -0.0050(18)
C14A 0.083(3) 0.065(3) 0.054(2) -0.004(2) 0.007(2) 0.003(2)
S1B 0.0438(5) 0.0613(6) 0.0456(5) -0.0152(5) 0.0098(4) -0.0129(5)
N1B 0.056(2) 0.107(3) 0.056(2) -0.022(2) 0.0208(17) -0.028(2)
N2B 0.0386(16) 0.0545(19) 0.0456(16) -0.0100(14) 0.0073(13) -0.0095(14)
N3B 0.0407(16) 0.0371(17) 0.0521(17) -0.0032(14) -0.0012(13) -0.0048(14)
C1B 0.0372(17) 0.0313(18) 0.0401(18) -0.0017(15) 0.0054(14) -0.0016(15)
C2B 0.0410(19) 0.044(2) 0.050(2) -0.0078(17) 0.0106(16) -0.0026(17)
C3B 0.0344(18) 0.042(2) 0.061(2) -0.0035(18) 0.0118(17) -0.0035(16)
C4B 0.0383(18) 0.0310(19) 0.0440(19) 0.0036(16) 0.0034(15) -0.0045(15)
C5B 0.0396(19) 0.039(2) 0.0434(19) -0.0073(16) 0.0071(15) -0.0050(16)
C6B 0.0353(17) 0.040(2) 0.0445(19) -0.0022(16) 0.0072(15) -0.0031(16)
C7B 0.0439(19) 0.0304(19) 0.0347(17) -0.0002(14) 0.0045(15) 0.0036(15)
C8B 0.0346(17) 0.0325(18) 0.0378(18) -0.0016(15) 0.0074(14) -0.0012(15)
C9B 0.0344(18) 0.048(2) 0.044(2) -0.0048(17) 0.0021(16) -0.0104(16)
C10B 0.0342(17) 0.0295(18) 0.0423(18) 0.0086(15) 0.0043(14) 0.0005(14)
C11B 0.041(2) 0.037(2) 0.075(3) 0.0072(19) -0.0037(18) -0.0048(17)
C12B 0.058(3) 0.061(3) 0.111(4) 0.012(3) 0.029(2) -0.009(2)
C13B 0.051(2) 0.042(2) 0.057(2) -0.0071(19) 0.0015(17) -0.0124(18)
C14B 0.087(3) 0.078(3) 0.057(3) 0.003(2) 0.006(2) -0.016(3)
N1S 0.142(6) 0.075(4) 0.134(6) 0.000 0.079(5) 0.000
C1S 0.073(4) 0.081(5) 0.080(4) 0.000 0.045(3) 0.000
C2S 0.149(8) 0.060(5) 0.212(10) 0.000 0.108(7) 0.000

loop_
_atom_type_symbol
_atom_type_description
_atom_type_scat_dispersion_real
_atom_type_scat_dispersion_imag
_atom_type_scat_source
C C 0.0033 0.0016 'International Tables Vol C Tables 4.2.6.8 and 6.1.1.4'
H H 0.0000 0.0000 'International Tables Vol C Tables 4.2.6.8 and 6.1.1.4'
N N 0.0061 0.0033 'International Tables Vol C Tables 4.2.6.8 and 6.1.1.4'
S S 0.1246 0.1234 'International Tables Vol C Tables 4.2.6.8 and 6.1.1.4'

loop_
_geom_angle_atom_site_label_1
_geom_angle_atom_site_label_2
_geom_angle_atom_site_label_3
_geom_angle
C10A N2A H2AA 120.0
C10A N2A H2AB 120.0
H2AA N2A H2AB 120.0
C4A N3A C11A 120.7(3)
C4A N3A C13A 122.9(3)
C11A N3A C13A 115.8(3)
C6A C1A C2A 116.2(3)
C6A C1A C7A 125.8(3)
C2A C1A C7A 118.0(3)
C3A C2A C1A 122.4(3)
C3A C2A H2AC 118.8
C1A C2A H2AC 118.8
C2A C3A C4A 121.2(3)
C2A C3A H3AA 119.4
C4A C3A H3AA 119.4
N3A C4A C3A 122.4(3)
N3A C4A C5A 120.8(3)
C3A C4A C5A 116.8(3)
C6A C5A C4A 121.6(3)
C6A C5A H5AA 119.2
C4A C5A H5AA 119.2
C5A C6A C1A 121.8(3)
C5A C6A H6AA 119.1
C1A C6A H6AA 119.1
C8A C7A C1A 132.1(3)
C8A C7A H7AA 113.9
C1A C7A H7AA 113.9
C7A C8A C9A 123.1(3)
C7A C8A C10A 122.3(3)
C9A C8A C10A 114.6(3)
N1A C9A C8A 175.4(3)
N2A C10A C8A 114.9(3)
N2A C10A S1A 121.3(2)
C8A C10A S1A 123.8(2)
N3A C11A C12A 112.7(3)
N3A C11A H11B 109.1
C12A C11A H11B 109.1
N3A C11A H11C 109.1
C12A C11A H11C 109.1
H11B C11A H11C 107.8
C11A C12A H12A 109.5
C11A C12A H12B 109.5
H12A C12A H12B 109.5
C11A C12A H12C 109.5
H12A C12A H12C 109.5
H12B C12A H12C 109.5
N3A C13A C14A 113.9(3)
N3A C13A H13A 108.8
C14A C13A H13A 108.8
N3A C13A H13B 108.8
C14A C13A H13B 108.8
H13A C13A H13B 107.7
C13A C14A H14B 109.5
C13A C14A H14C 109.5
H14B C14A H14C 109.5
C13A C14A H14D 109.5
H14B C14A H14D 109.5
H14C C14A H14D 109.5
C10B N2B H2BA 120.0
C10B N2B H2BB 120.0
H2BA N2B H2BB 120.0
C4B N3B C11B 122.7(3)
C4B N3B C13B 121.9(3)
C11B N3B C13B 115.0(3)
C2B C1B C6B 115.9(3)
C2B C1B C7B 118.6(3)
C6B C1B C7B 125.4(3)
C3B C2B C1B 122.5(3)
C3B C2B H2BC 118.8
C1B C2B H2BC 118.8
C2B C3B C4B 121.1(3)
C2B C3B H3BA 119.5
C4B C3B H3BA 119.5
N3B C4B C3B 121.5(3)
N3B C4B C5B 122.3(3)
C3B C4B C5B 116.2(3)
C6B C5B C4B 122.0(3)
C6B C5B H5BA 119.0
C4B C5B H5BA 119.0
C5B C6B C1B 122.2(3)
C5B C6B H6BA 118.9
C1B C6B H6BA 118.9
C8B C7B C1B 131.4(3)
C8B C7B H7BA 114.3
C1B C7B H7BA 114.3
C7B C8B C9B 121.2(3)
C7B C8B C10B 122.0(3)
C9B C8B C10B 116.6(3)
N1B C9B C8B 176.8(4)
N2B C10B C8B 116.6(3)
N2B C10B S1B 121.2(2)
C8B C10B S1B 122.2(2)
N3B C11B C12B 114.3(3)
N3B C11B H11A 108.7
C12B C11B H11A 108.7
N3B C11B H11D 108.7
C12B C11B H11D 108.7
H11A C11B H11D 107.6
C11B C12B H12D 109.5
C11B C12B H12E 109.5
H12D C12B H12E 109.5
C11B C12B H12F 109.5
H12D C12B H12F 109.5
H12E C12B H12F 109.5
N3B C13B C14B 112.5(3)
N3B C13B H13C 109.1
C14B C13B H13C 109.1
N3B C13B H13D 109.1
C14B C13B H13D 109.1
H13C C13B H13D 107.8
C13B C14B H14A 109.5
C13B C14B H14E 109.5
H14A C14B H14E 109.5
C13B C14B H14F 109.5
H14A C14B H14F 109.5
H14E C14B H14F 109.5
N1S C1S C2S 180.000(3)
C1S C2S H2SA 109.5
C1S C2S H2SB 109.5
H2SA C2S H2SB 109.5
C1S C2S H2SC 109.5
H2SA C2S H2SC 109.5
H2SB C2S H2SC 109.5

loop_
_geom_bond_atom_site_label_1
_geom_bond_atom_site_label_2
_geom_bond_distance
S1A C10A 1.671(3)
N1A C9A 1.148(4)
N2A C10A 1.320(4)
N2A H2AA 0.8600
N2A H2AB 0.8600
N3A C4A 1.368(4)
N3A C11A 1.451(4)
N3A C13A 1.458(4)
C1A C6A 1.404(4)
C1A C2A 1.407(4)
C1A C7A 1.433(4)
C2A C3A 1.373(4)
C2A H2AC 0.9300
C3A C4A 1.394(4)
C3A H3AA 0.9300
C4A C5A 1.418(4)
C5A C6A 1.366(4)
C5A H5AA 0.9300
C6A H6AA 0.9300
C7A C8A 1.355(4)
C7A H7AA 0.9300
C8A C9A 1.422(4)
C8A C10A 1.484(4)
C11A C12A 1.524(5)
C11A H11B 0.9700
C11A H11C 0.9700
C12A H12A 0.9600
C12A H12B 0.9600
C12A H12C 0.9600
C13A C14A 1.500(5)
C13A H13A 0.9700
C13A H13B 0.9700
C14A H14B 0.9600
C14A H14C 0.9600
C14A H14D 0.9600
S1B C10B 1.662(3)
N1B C9B 1.144(4)
N2B C10B 1.328(4)
N2B H2BA 0.8600
N2B H2BB 0.8600
N3B C4B 1.351(4)
N3B C11B 1.460(4)
N3B C13B 1.467(4)
C1B C2B 1.401(4)
C1B C6B 1.404(4)
C1B C7B 1.425(4)
C2B C3B 1.371(4)
C2B H2BC 0.9300
C3B C4B 1.410(4)
C3B H3BA 0.9300
C4B C5B 1.410(4)
C5B C6B 1.357(4)
C5B H5BA 0.9300
C6B H6BA 0.9300
C7B C8B 1.363(4)
C7B H7BA 0.9300
C8B C9B 1.421(4)
C8B C10B 1.474(4)
C11B C12B 1.501(5)
C11B H11A 0.9700
C11B H11D 0.9700
C12B H12D 0.9600
C12B H12E 0.9600
C12B H12F 0.9600
C13B C14B 1.508(5)
C13B H13C 0.9700
C13B H13D 0.9700
C14B H14A 0.9600
C14B H14E 0.9600
C14B H14F 0.9600
N1S C1S 1.117(8)
C1S C2S 1.451(10)
C2S H2SA 0.9600
C2S H2SB 0.9600
C2S H2SC 0.9600

loop_
_geom_torsion_atom_site_label_1
_geom_torsion_atom_site_label_2
_geom_torsion_atom_site_label_3
_geom_torsion_atom_site_label_4
_geom_torsion
C6A C1A C2A C3A -1.4(5)
C7A C1A C2A C3A 178.5(3)
C1A C2A C3A C4A 0.5(5)
C11A N3A C4A C3A -1.8(5)
C13A N3A C4A C3A 168.9(3)
C11A N3A C4A C5A 179.1(3)
C13A N3A C4A C5A -10.1(5)
C2A C3A C4A N3A -178.5(3)
C2A C3A C4A C5A 0.6(5)
N3A C4A C5A C6A 178.4(3)
C3A C4A C5A C6A -0.7(5)
C4A C5A C6A C1A -0.3(5)
C2A C1A C6A C5A 1.3(5)
C7A C1A C6A C5A -178.6(3)
C6A C1A C7A C8A -3.4(5)
C2A C1A C7A C8A 176.7(3)
C1A C7A C8A C9A 1.3(5)
C1A C7A C8A C10A -178.4(3)
C7A C8A C10A N2A 167.3(3)
C9A C8A C10A N2A -12.4(4)
C7A C8A C10A S1A -13.0(4)
C9A C8A C10A S1A 167.3(2)
C4A N3A C11A C12A 83.2(4)
C13A N3A C11A C12A -88.2(4)
C4A N3A C13A C14A 94.4(4)
C11A N3A C13A C14A -94.5(4)
C6B C1B C2B C3B 3.7(5)
C7B C1B C2B C3B -178.4(3)
C1B C2B C3B C4B -1.7(5)
C11B N3B C4B C3B -10.5(5)
C13B N3B C4B C3B 177.4(3)
C11B N3B C4B C5B 170.3(3)
C13B N3B C4B C5B -1.7(5)
C2B C3B C4B N3B 178.6(3)
C2B C3B C4B C5B -2.1(5)
N3B C4B C5B C6B -176.9(3)
C3B C4B C5B C6B 3.9(5)
C4B C5B C6B C1B -1.9(5)
C2B C1B C6B C5B -1.9(5)
C7B C1B C6B C5B -179.7(3)
C2B C1B C7B C8B 165.7(3)
C6B C1B C7B C8B -16.6(6)
C1B C7B C8B C9B -8.6(5)
C1B C7B C8B C10B 177.2(3)
C7B C8B C10B N2B -177.6(3)
C9B C8B C10B N2B 7.9(4)
C7B C8B C10B S1B 2.0(4)
C9B C8B C10B S1B -172.5(2)
C4B N3B C11B C12B 93.8(4)
C13B N3B C11B C12B -93.6(4)
C4B N3B C13B C14B 83.8(4)
C11B N3B C13B C14B -88.9(4)
